data_4068152
loop_
_publ_author_name
'Badaj, Anna C.'
'Lavoie, Gino G.'

_publ_section_title
;
 Synthesis and Structural Characterization of Nickel(II) Complexes with
 Imino-N-heterocyclic Carbene Heteroditopic Ligands
;
_journal_issue 3
_journal_name_full Organometallics
_journal_page_first 1103
_journal_paper_doi 10.1021/om2011485
_journal_volume 31
_journal_year 2012
_chemical_formula_moiety '2(C25 H31 Br2 N3 Ni), C H2 Cl2'
_chemical_formula_sum 'C51 H64 Br4 Cl2 N6 Ni2'
_chemical_formula_weight 1269.04
_chemical_name_systematic
;
 ?
;
_space_group_IT_number 2
_symmetry_cell_setting triclinic
_symmetry_space_group_name_Hall '-P 1'
_symmetry_space_group_name_H-M 'P -1'
_atom_sites_solution_hydrogens geom
_atom_sites_solution_primary direct
_atom_sites_solution_secondary difmap
_audit_creation_method SHELXL-97
_cell_angle_alpha 85.8950(10)
_cell_angle_beta 78.833(2)
_cell_angle_gamma 76.173(2)
_cell_formula_units_Z 2
_cell_length_a 8.4551(2)
_cell_length_b 16.1489(5)
_cell_length_c 21.1890(6)
_cell_measurement_reflns_used 29618
_cell_measurement_temperature 150(1)
_cell_measurement_theta_max 27.48
_cell_measurement_theta_min 2.55
_cell_volume 2755.16(14)
_computing_cell_refinement 'Denzo-SMN (Otwinowski & Minor, 1997)'
_computing_data_collection 'Collect (Nonius B.V., 1997-2002)'
_computing_data_reduction Denzo-SMN
_computing_molecular_graphics 'CAMERON (Watkin, Prout & Pearce, 1996)'
_computing_publication_material 'SHELXL-97 (Sheldrick, 1990)'
_computing_structure_refinement 'SHELXL-97 (Sheldrick, 1990)'
_computing_structure_solution 'SHELXS-97 (Sheldrick, 1990)'
_diffrn_ambient_temperature 150(1)
_diffrn_detector_area_resol_mean 9
_diffrn_measured_fraction_theta_full 0.981
_diffrn_measured_fraction_theta_max 0.981
_diffrn_measurement_device_type 'Nonius KappaCCD'
_diffrn_measurement_method '\f scans and \w scans with \k offsets'
_diffrn_radiation_monochromator graphite
_diffrn_radiation_source 'fine-focus sealed tube'
_diffrn_radiation_type MoK\a
_diffrn_radiation_wavelength 0.71073
_diffrn_reflns_av_R_equivalents 0.0785
_diffrn_reflns_av_sigmaI/netI 0.0872
_diffrn_reflns_limit_h_max 11
_diffrn_reflns_limit_h_min -10
_diffrn_reflns_limit_k_max 20
_diffrn_reflns_limit_k_min -20
_diffrn_reflns_limit_l_max 27
_diffrn_reflns_limit_l_min -27
_diffrn_reflns_number 33690
_diffrn_reflns_theta_full 27.58
_diffrn_reflns_theta_max 27.58
_diffrn_reflns_theta_min 2.56
_exptl_absorpt_coefficient_mu 3.720
_exptl_absorpt_correction_T_max 0.612
_exptl_absorpt_correction_T_min 0.431
_exptl_absorpt_correction_type multi-scan
_exptl_absorpt_process_details
;
multi-scan from symmetry-related measurements 
 Sortav (Blessing 1995)
;
_exptl_crystal_colour orange
_exptl_crystal_density_diffrn 1.530
_exptl_crystal_density_method 'not measured'
_exptl_crystal_description needle
_exptl_crystal_F_000 1284
_exptl_crystal_size_max 0.50
_exptl_crystal_size_mid 0.26
_exptl_crystal_size_min 0.14
_refine_diff_density_max 1.270
_refine_diff_density_min -0.761
_refine_diff_density_rms 0.115
_refine_ls_extinction_method none
_refine_ls_goodness_of_fit_ref 1.012
_refine_ls_hydrogen_treatment constr
_refine_ls_matrix_type full
_refine_ls_number_parameters 602
_refine_ls_number_reflns 12482
_refine_ls_number_restraints 0
_refine_ls_restrained_S_all 1.012
_refine_ls_R_factor_all 0.1038
_refine_ls_R_factor_gt 0.0517
_refine_ls_shift/su_max 0.001
_refine_ls_shift/su_mean 0.000
_refine_ls_structure_factor_coef Fsqd
_refine_ls_weighting_details 'calc w=1/[\s^2^(Fo^2^)+(0.0616P)^2^+0.8548P] where P=(Fo^2^+2Fc^2^)/3'
_refine_ls_weighting_scheme calc
_refine_ls_wR_factor_gt 0.1141
_refine_ls_wR_factor_ref 0.1356
_reflns_number_gt 7820
_reflns_number_total 12482
_reflns_threshold_expression >2sigma(I)
_cod_data_source_file om2011485_si_002.cif
_cod_data_source_block k10175
_cod_depositor_comments
;
The following automatic conversions were performed:

'_symmetry_cell_setting' value 'Triclinic' changed to 'triclinic'
according to /home/saulius/struct/CIF-dictionaries/cif_core.dic
dictionary named 'cif_core.dic' version 2.4.1 from 2010-06-29.

Automatic conversion script
Id: cif_fix_values 1715 2011-07-08 13:25:40Z adriana 
;
_cod_original_cell_volume 2755.16(13)
_cod_database_code 4068152

loop_
_symmetry_equiv_pos_as_xyz
'x, y, z'
'-x, -y, -z'

loop_
_atom_site_label
_atom_site_type_symbol
_atom_site_fract_x
_atom_site_fract_y
_atom_site_fract_z
_atom_site_U_iso_or_equiv
_atom_site_adp_type
_atom_site_occupancy
_atom_site_symmetry_multiplicity
_atom_site_calc_flag
_atom_site_refinement_flags
C1B C 1.0952(5) 0.6910(3) 0.8569(2) 0.0291(10) Uani 1 1 d .
C1A C 0.5840(5) 0.8822(3) 0.3340(2) 0.0308(10) Uani 1 1 d .
C1S C 0.7489(6) 0.5023(4) 0.6448(2) 0.0447(13) Uani 1 1 d .
H1S1 H 0.7372 0.4438 0.6507 0.054 Uiso 1 1 calc R
H1S2 H 0.7820 0.5176 0.6830 0.054 Uiso 1 1 calc R
C3B C 1.3023(5) 0.7495(4) 0.8707(3) 0.0429(13) Uani 1 1 d .
H2B H 1.3586 0.7908 0.8759 0.052 Uiso 1 1 calc R
C3A C 0.8256(6) 0.9201(4) 0.2972(3) 0.0570(16) Uani 1 1 d .
H2A H 0.9065 0.9428 0.2703 0.068 Uiso 1 1 calc R
C2B C 1.3652(5) 0.6666(3) 0.8674(2) 0.0406(13) Uani 1 1 d .
H3B H 1.4735 0.6385 0.8700 0.049 Uiso 1 1 calc R
C2A C 0.8400(6) 0.8792(4) 0.3524(3) 0.0504(15) Uani 1 1 d .
H3A H 0.9324 0.8683 0.3721 0.060 Uiso 1 1 calc R
C14B C 1.0295(5) 0.8496(3) 0.8675(2) 0.0325(11) Uani 1 1 d .
C14A C 0.6057(5) 0.9665(3) 0.2305(2) 0.0328(11) Uani 1 1 d .
C15B C 0.9907(6) 0.8910(3) 0.8112(2) 0.0357(11) Uani 1 1 d .
C19A C 0.6428(5) 0.9222(3) 0.1734(2) 0.0356(11) Uani 1 1 d .
C16B C 0.8990(6) 0.9745(3) 0.8156(2) 0.0380(12) Uani 1 1 d .
H6B H 0.8673 1.0025 0.7786 0.046 Uiso 1 1 calc R
C18A C 0.5968(5) 0.9683(3) 0.1193(2) 0.0356(11) Uani 1 1 d .
H6A H 0.6218 0.9408 0.0803 0.043 Uiso 1 1 calc R
C17B C 0.8518(5) 1.0185(3) 0.8736(2) 0.0376(12) Uani 1 1 d .
C17A C 0.5154(5) 1.0533(3) 0.1212(2) 0.0315(11) Uani 1 1 d .
C18B C 0.8921(6) 0.9735(3) 0.9285(2) 0.0403(12) Uani 1 1 d .
H8B H 0.8602 1.0011 0.9676 0.048 Uiso 1 1 calc R
C16A C 0.4759(5) 1.0941(3) 0.1802(2) 0.0335(11) Uani 1 1 d .
H8A H 0.4176 1.1508 0.1822 0.040 Uiso 1 1 calc R
C19B C 0.9793(6) 0.8874(3) 0.9276(2) 0.0377(12) Uani 1 1 d .
C15A C 0.5215(5) 1.0523(3) 0.2359(2) 0.0350(11) Uani 1 1 d .
C22B C 1.0128(7) 0.8389(4) 0.9887(3) 0.0496(14) Uani 1 1 d .
H10A H 0.9736 0.8765 1.0243 0.074 Uiso 1 1 calc R
H10B H 1.1298 0.8160 0.9853 0.074 Uiso 1 1 calc R
H10C H 0.9564 0.7931 0.9954 0.074 Uiso 1 1 calc R
C20A C 0.4836(7) 1.0980(4) 0.2982(2) 0.0492(14) Uani 1 1 d .
H10D H 0.4074 1.0733 0.3290 0.074 Uiso 1 1 calc R
H10E H 0.4350 1.1572 0.2911 0.074 Uiso 1 1 calc R
H10F H 0.5841 1.0928 0.3144 0.074 Uiso 1 1 calc R
C21B C 0.7617(7) 1.1103(3) 0.8755(3) 0.0512(14) Uani 1 1 d .
H11A H 0.6708 1.1185 0.9112 0.077 Uiso 1 1 calc R
H11B H 0.7203 1.1263 0.8362 0.077 Uiso 1 1 calc R
H11C H 0.8361 1.1451 0.8802 0.077 Uiso 1 1 calc R
C21A C 0.4714(6) 1.1011(3) 0.0616(2) 0.0450(13) Uani 1 1 d .
H11D H 0.5523 1.1336 0.0445 0.068 Uiso 1 1 calc R
H11E H 0.3641 1.1390 0.0718 0.068 Uiso 1 1 calc R
H11F H 0.4696 1.0615 0.0302 0.068 Uiso 1 1 calc R
C20B C 1.0493(7) 0.8483(4) 0.7465(2) 0.0470(13) Uani 1 1 d .
H12A H 1.1664 0.8243 0.7407 0.070 Uiso 1 1 calc R
H12B H 1.0260 0.8897 0.7128 0.070 Uiso 1 1 calc R
H12C H 0.9924 0.8037 0.7453 0.070 Uiso 1 1 calc R
C22A C 0.7266(7) 0.8288(3) 0.1705(3) 0.0571(16) Uani 1 1 d .
H12D H 0.7385 0.8095 0.1277 0.086 Uiso 1 1 calc R
H12E H 0.6607 0.7971 0.2001 0.086 Uiso 1 1 calc R
H12F H 0.8339 0.8203 0.1819 0.086 Uiso 1 1 calc R
C4B C 1.2330(5) 0.5410(3) 0.8518(2) 0.0277(10) Uani 1 1 d .
C4A C 0.6339(5) 0.8120(3) 0.4348(2) 0.0284(10) Uani 1 1 d .
C5B C 1.3919(5) 0.4739(3) 0.8558(2) 0.0330(11) Uani 1 1 d .
C5A C 0.7530(5) 0.7876(3) 0.4825(2) 0.0307(10) Uani 1 1 d .
C24B C 1.5304(5) 0.4888(3) 0.7991(2) 0.0386(12) Uani 1 1 d .
H15A H 1.5085 0.4719 0.7597 0.058 Uiso 1 1 calc R
H15B H 1.6356 0.4554 0.8067 0.058 Uiso 1 1 calc R
H15C H 1.5324 0.5481 0.7958 0.058 Uiso 1 1 calc R
C24A C 0.9111(6) 0.7235(3) 0.4507(3) 0.0450(13) Uani 1 1 d .
H15D H 0.8832 0.6713 0.4431 0.067 Uiso 1 1 calc R
H15E H 0.9908 0.7121 0.4788 0.067 Uiso 1 1 calc R
H15F H 0.9573 0.7473 0.4106 0.067 Uiso 1 1 calc R
C25B C 1.4419(6) 0.4790(3) 0.9221(2) 0.0375(11) Uani 1 1 d .
H16A H 1.4590 0.5348 0.9265 0.056 Uiso 1 1 calc R
H16B H 1.5423 0.4370 0.9247 0.056 Uiso 1 1 calc R
H16C H 1.3551 0.4683 0.9559 0.056 Uiso 1 1 calc R
C25A C 0.7913(6) 0.8684(3) 0.5030(3) 0.0453(13) Uani 1 1 d .
H16D H 0.8405 0.8970 0.4658 0.068 Uiso 1 1 calc R
H16E H 0.8669 0.8534 0.5326 0.068 Uiso 1 1 calc R
H16F H 0.6906 0.9055 0.5234 0.068 Uiso 1 1 calc R
C23B C 1.3751(6) 0.3820(3) 0.8521(2) 0.0391(12) Uani 1 1 d .
H17A H 1.2842 0.3722 0.8843 0.059 Uiso 1 1 calc R
H17B H 1.4755 0.3431 0.8594 0.059 Uiso 1 1 calc R
H17C H 1.3552 0.3732 0.8103 0.059 Uiso 1 1 calc R
C23A C 0.6812(6) 0.7435(3) 0.5443(2) 0.0412(12) Uani 1 1 d .
H17D H 0.5826 0.7812 0.5658 0.062 Uiso 1 1 calc R
H17E H 0.7613 0.7296 0.5722 0.062 Uiso 1 1 calc R
H17F H 0.6547 0.6923 0.5337 0.062 Uiso 1 1 calc R
C6B C 1.0465(5) 0.4583(3) 0.8281(2) 0.0287(10) Uani 1 1 d .
C6A C 0.3903(5) 0.7607(3) 0.4886(2) 0.0270(10) Uani 1 1 d .
C7B C 1.0764(5) 0.4391(3) 0.7622(2) 0.0354(11) Uani 1 1 d .
C7A C 0.3994(6) 0.6728(3) 0.4852(2) 0.0360(11) Uani 1 1 d .
C8B C 1.0164(6) 0.3708(3) 0.7467(3) 0.0455(14) Uani 1 1 d .
H20B H 1.0330 0.3564 0.7038 0.055 Uiso 1 1 calc R
C8A C 0.2897(6) 0.6381(4) 0.5321(3) 0.0501(15) Uani 1 1 d .
H20A H 0.2938 0.5800 0.5318 0.060 Uiso 1 1 calc R
C9B C 0.9333(6) 0.3244(3) 0.7932(3) 0.0488(14) Uani 1 1 d .
H21B H 0.8951 0.2794 0.7813 0.059 Uiso 1 1 calc R
C9A C 0.1764(7) 0.6869(4) 0.5786(3) 0.0545(16) Uani 1 1 d .
H21A H 0.1033 0.6623 0.6082 0.065 Uiso 1 1 calc R
C10B C 0.9067(5) 0.3446(3) 0.8570(3) 0.0412(13) Uani 1 1 d .
H22B H 0.8511 0.3127 0.8880 0.049 Uiso 1 1 calc R
C10A C 0.1721(6) 0.7715(4) 0.5810(2) 0.0488(15) Uani 1 1 d .
H22A H 0.0968 0.8038 0.6131 0.059 Uiso 1 1 calc R
C11B C 0.9619(5) 0.4122(3) 0.8762(2) 0.0321(11) Uani 1 1 d .
C11A C 0.2783(5) 0.8113(3) 0.5364(2) 0.0337(11) Uani 1 1 d .
C12B C 1.1726(6) 0.4867(4) 0.7114(2) 0.0494(14) Uani 1 1 d .
H24A H 1.2890 0.4656 0.7109 0.074 Uiso 1 1 calc R
H24B H 1.1417 0.5464 0.7206 0.074 Uiso 1 1 calc R
H24C H 1.1484 0.4787 0.6701 0.074 Uiso 1 1 calc R
C12A C 0.5288(7) 0.6178(3) 0.4370(3) 0.0488(14) Uani 1 1 d .
H24D H 0.5396 0.6476 0.3961 0.073 Uiso 1 1 calc R
H24E H 0.4963 0.5657 0.4326 0.073 Uiso 1 1 calc R
H24F H 0.6330 0.6048 0.4514 0.073 Uiso 1 1 calc R
C13B C 0.9370(6) 0.4312(3) 0.9460(2) 0.0406(12) Uani 1 1 d .
H25A H 0.8585 0.4014 0.9703 0.061 Uiso 1 1 calc R
H25B H 0.8958 0.4915 0.9517 0.061 Uiso 1 1 calc R
H25C H 1.0406 0.4129 0.9607 0.061 Uiso 1 1 calc R
C13A C 0.2749(6) 0.9034(4) 0.5407(2) 0.0500(15) Uani 1 1 d .
H25D H 0.1814 0.9292 0.5722 0.075 Uiso 1 1 calc R
H25E H 0.2660 0.9313 0.4996 0.075 Uiso 1 1 calc R
H25F H 0.3750 0.9089 0.5532 0.075 Uiso 1 1 calc R
Br1B Br 0.72328(6) 0.66497(3) 0.94636(2) 0.03970(14) Uani 1 1 d .
Br1A Br 0.15955(5) 0.97261(3) 0.38147(3) 0.04108(14) Uani 1 1 d .
Br2B Br 0.80600(6) 0.66799(3) 0.74868(2) 0.03886(14) Uani 1 1 d .
Br2A Br 0.34450(6) 0.73505(3) 0.30341(2) 0.04137(14) Uani 1 1 d .
N2B N 1.1358(4) 0.7642(2) 0.86500(18) 0.0318(9) Uani 1 1 d .
N2A N 0.6663(4) 0.9233(3) 0.28628(18) 0.0372(10) Uani 1 1 d .
N1B N 1.2362(4) 0.6287(2) 0.85917(18) 0.0309(9) Uani 1 1 d .
N1A N 0.6907(4) 0.8550(3) 0.37612(17) 0.0312(9) Uani 1 1 d .
N3B N 1.0898(4) 0.5344(2) 0.84414(16) 0.0283(8) Uani 1 1 d .
N3A N 0.4870(4) 0.8016(2) 0.43738(16) 0.0263(8) Uani 1 1 d .
Ni1B Ni 0.90978(6) 0.64521(4) 0.84644(3) 0.03088(15) Uani 1 1 d .
Ni1A Ni 0.37426(6) 0.84976(4) 0.36116(3) 0.03009(15) Uani 1 1 d .
Cl1S Cl 0.55679(16) 0.56995(9) 0.63584(7) 0.0502(3) Uani 1 1 d .
Cl2S Cl 0.90387(18) 0.51016(10) 0.57707(7) 0.0604(4) Uani 1 1 d .

loop_
_atom_site_aniso_label
_atom_site_aniso_U_11
_atom_site_aniso_U_22
_atom_site_aniso_U_33
_atom_site_aniso_U_23
_atom_site_aniso_U_13
_atom_site_aniso_U_12
C1B 0.027(2) 0.034(3) 0.029(2) -0.003(2) -0.0037(18) -0.010(2)
C1A 0.029(2) 0.035(3) 0.027(2) 0.003(2) -0.0078(19) -0.004(2)
C1S 0.051(3) 0.047(3) 0.037(3) 0.008(2) -0.011(2) -0.015(3)
C3B 0.029(2) 0.043(4) 0.061(3) -0.004(3) -0.007(2) -0.017(2)
C3A 0.038(3) 0.094(5) 0.050(3) 0.024(3) -0.015(2) -0.041(3)
C2B 0.025(2) 0.044(4) 0.058(3) -0.003(3) -0.013(2) -0.013(2)
C2A 0.029(3) 0.075(4) 0.056(3) 0.025(3) -0.017(2) -0.028(3)
C14B 0.034(2) 0.027(3) 0.039(3) 0.000(2) -0.005(2) -0.011(2)
C14A 0.029(2) 0.041(3) 0.030(3) 0.009(2) -0.0047(19) -0.014(2)
C15B 0.036(2) 0.038(3) 0.038(3) 0.002(2) -0.006(2) -0.020(2)
C19A 0.033(2) 0.036(3) 0.035(3) 0.008(2) -0.004(2) -0.006(2)
C16B 0.037(3) 0.042(3) 0.040(3) 0.008(2) -0.008(2) -0.022(2)
C18A 0.037(2) 0.044(3) 0.025(2) 0.001(2) -0.005(2) -0.009(2)
C17B 0.034(2) 0.037(3) 0.044(3) 0.001(2) -0.005(2) -0.015(2)
C17A 0.034(2) 0.032(3) 0.032(3) 0.003(2) -0.012(2) -0.012(2)
C18B 0.045(3) 0.040(3) 0.039(3) -0.006(2) -0.006(2) -0.016(2)
C16A 0.034(2) 0.022(3) 0.044(3) 0.004(2) -0.007(2) -0.0076(19)
C19B 0.040(3) 0.038(3) 0.038(3) -0.002(2) -0.009(2) -0.011(2)
C15A 0.035(2) 0.043(3) 0.033(3) 0.003(2) -0.006(2) -0.022(2)
C22B 0.058(3) 0.045(4) 0.044(3) -0.003(3) -0.012(3) -0.006(3)
C20A 0.065(3) 0.049(4) 0.037(3) -0.005(3) -0.003(3) -0.023(3)
C21B 0.051(3) 0.042(4) 0.062(4) 0.001(3) -0.011(3) -0.015(3)
C21A 0.050(3) 0.042(3) 0.045(3) 0.008(3) -0.016(2) -0.012(2)
C20B 0.066(3) 0.047(4) 0.032(3) 0.001(2) -0.009(2) -0.021(3)
C22A 0.065(4) 0.040(4) 0.051(3) 0.008(3) 0.001(3) 0.007(3)
C4B 0.027(2) 0.031(3) 0.026(2) -0.0009(19) -0.0025(18) -0.0077(19)
C4A 0.031(2) 0.029(3) 0.026(2) -0.0030(19) -0.0055(18) -0.0076(19)
C5B 0.025(2) 0.043(3) 0.030(2) -0.004(2) -0.0058(19) -0.006(2)
C5A 0.028(2) 0.038(3) 0.029(2) 0.004(2) -0.0123(19) -0.009(2)
C24B 0.029(2) 0.050(3) 0.034(3) 0.002(2) -0.006(2) -0.005(2)
C24A 0.032(3) 0.052(4) 0.050(3) -0.002(3) -0.015(2) -0.002(2)
C25B 0.035(2) 0.041(3) 0.037(3) 0.003(2) -0.012(2) -0.008(2)
C25A 0.052(3) 0.047(3) 0.045(3) 0.001(3) -0.025(3) -0.015(3)
C23B 0.032(2) 0.038(3) 0.042(3) 0.001(2) -0.009(2) 0.002(2)
C23A 0.040(3) 0.045(3) 0.043(3) 0.011(2) -0.020(2) -0.012(2)
C6B 0.025(2) 0.027(3) 0.035(3) -0.006(2) -0.0102(19) -0.0016(18)
C6A 0.025(2) 0.031(3) 0.027(2) 0.006(2) -0.0078(18) -0.0085(19)
C7B 0.035(2) 0.032(3) 0.039(3) -0.008(2) -0.014(2) 0.000(2)
C7A 0.036(2) 0.035(3) 0.043(3) 0.009(2) -0.019(2) -0.014(2)
C8B 0.052(3) 0.035(3) 0.050(3) -0.015(3) -0.031(3) 0.011(2)
C8A 0.048(3) 0.052(4) 0.063(4) 0.030(3) -0.033(3) -0.027(3)
C9B 0.047(3) 0.030(3) 0.076(4) -0.008(3) -0.035(3) 0.001(2)
C9A 0.039(3) 0.084(5) 0.047(3) 0.029(3) -0.017(3) -0.028(3)
C10B 0.028(2) 0.034(3) 0.067(4) -0.001(3) -0.020(2) -0.009(2)
C10A 0.032(3) 0.080(5) 0.034(3) 0.008(3) -0.009(2) -0.011(3)
C11B 0.022(2) 0.034(3) 0.042(3) -0.003(2) -0.0117(19) -0.0029(19)
C11A 0.030(2) 0.046(3) 0.025(2) 0.004(2) -0.0105(19) -0.004(2)
C12B 0.046(3) 0.067(4) 0.030(3) -0.009(3) -0.004(2) -0.004(3)
C12A 0.061(3) 0.032(3) 0.060(4) -0.007(3) -0.026(3) -0.009(3)
C13B 0.037(3) 0.039(3) 0.044(3) 0.001(2) -0.001(2) -0.011(2)
C13A 0.050(3) 0.061(4) 0.035(3) -0.015(3) -0.010(2) 0.002(3)
Br1B 0.0340(3) 0.0422(3) 0.0407(3) 0.0030(2) -0.0044(2) -0.0074(2)
Br1A 0.0301(2) 0.0400(3) 0.0532(3) -0.0026(2) -0.0100(2) -0.0058(2)
Br2B 0.0414(3) 0.0386(3) 0.0407(3) -0.0014(2) -0.0165(2) -0.0098(2)
Br2A 0.0493(3) 0.0428(3) 0.0387(3) -0.0117(2) -0.0161(2) -0.0139(2)
N2B 0.0298(19) 0.034(2) 0.035(2) -0.0034(18) -0.0072(16) -0.0121(17)
N2A 0.030(2) 0.052(3) 0.034(2) 0.013(2) -0.0093(17) -0.0183(19)
N1B 0.0241(18) 0.034(2) 0.037(2) -0.0023(18) -0.0061(16) -0.0111(17)
N1A 0.0273(18) 0.040(2) 0.029(2) 0.0069(18) -0.0091(16) -0.0120(17)
N3B 0.0242(18) 0.036(2) 0.0245(19) 0.0000(17) -0.0038(15) -0.0068(16)
N3A 0.0263(18) 0.028(2) 0.0259(19) 0.0009(16) -0.0060(15) -0.0092(16)
Ni1B 0.0250(3) 0.0293(4) 0.0409(4) -0.0019(3) -0.0104(2) -0.0074(2)
Ni1A 0.0241(3) 0.0394(4) 0.0286(3) 0.0044(3) -0.0073(2) -0.0103(2)
Cl1S 0.0498(7) 0.0540(9) 0.0517(8) 0.0161(7) -0.0191(6) -0.0186(6)
Cl2S 0.0657(9) 0.0623(10) 0.0417(8) -0.0001(7) 0.0011(7) -0.0015(7)

loop_
_atom_type_symbol
_atom_type_description
_atom_type_scat_dispersion_real
_atom_type_scat_dispersion_imag
_atom_type_scat_source
C C 0.0033 0.0016 'International Tables Vol C Tables 4.2.6.8 and 6.1.1.4'
H H 0.0000 0.0000 'International Tables Vol C Tables 4.2.6.8 and 6.1.1.4'
Br Br -0.2901 2.4595 'International Tables Vol C Tables 4.2.6.8 and 6.1.1.4'
N N 0.0061 0.0033 'International Tables Vol C Tables 4.2.6.8 and 6.1.1.4'
Ni Ni 0.3393 1.1124 'International Tables Vol C Tables 4.2.6.8 and 6.1.1.4'
Cl Cl 0.1484 0.1585 'International Tables Vol C Tables 4.2.6.8 and 6.1.1.4'

loop_
_geom_angle_atom_site_label_1
_geom_angle_atom_site_label_2
_geom_angle_atom_site_label_3
_geom_angle
N2B C1B N1B 105.2(4)
N2B C1B Ni1B 142.1(3)
N1B C1B Ni1B 112.6(3)
N2A C1A N1A 105.1(4)
N2A C1A Ni1A 141.7(3)
N1A C1A Ni1A 113.2(3)
Cl1S C1S Cl2S 111.4(3)
C2B C3B N2B 107.7(4)
C2A C3A N2A 107.4(4)
C3B C2B N1B 106.8(4)
C3A C2A N1A 107.4(4)
C15B C14B C19B 123.3(5)
C15B C14B N2B 119.6(4)
C19B C14B N2B 117.0(4)
C19A C14A C15A 123.7(4)
C19A C14A N2A 118.4(4)
C15A C14A N2A 117.8(4)
C14B C15B C16B 117.3(4)
C14B C15B C20B 121.9(5)
C16B C15B C20B 120.7(5)
C18A C19A C14A 116.7(4)
C18A C19A C22A 121.6(5)
C14A C19A C22A 121.8(5)
C15B C16B C17B 122.8(5)
C17A C18A C19A 122.6(4)
C18B C17B C16B 117.2(5)
C18B C17B C21B 121.7(5)
C16B C17B C21B 121.0(5)
C18A C17A C16A 118.5(4)
C18A C17A C21A 120.9(4)
C16A C17A C21A 120.6(4)
C17B C18B C19B 122.6(5)
C15A C16A C17A 121.9(4)
C14B C19B C18B 116.6(5)
C14B C19B C22B 122.2(5)
C18B C19B C22B 121.3(4)
C16A C15A C14A 116.7(4)
C16A C15A C20A 121.1(5)
C14A C15A C20A 122.2(5)
N3B C4B N1B 111.4(4)
N3B C4B C5B 131.6(4)
N1B C4B C5B 117.1(4)
N3A C4A N1A 111.8(4)
N3A C4A C5A 131.5(4)
N1A C4A C5A 116.7(3)
C4B C5B C23B 113.9(4)
C4B C5B C25B 109.2(4)
C23B C5B C25B 105.5(4)
C4B C5B C24B 109.4(4)
C23B C5B C24B 107.3(4)
C25B C5B C24B 111.6(4)
C25A C5A C4A 109.1(4)
C25A C5A C23A 106.6(4)
C4A C5A C23A 113.2(4)
C25A C5A C24A 112.3(4)
C4A C5A C24A 109.0(4)
C23A C5A C24A 106.6(4)
C11B C6B C7B 122.7(4)
C11B C6B N3B 119.9(4)
C7B C6B N3B 117.1(4)
C11A C6A C7A 122.1(4)
C11A C6A N3A 118.8(4)
C7A C6A N3A 118.8(4)
C8B C7B C6B 116.4(5)
C8B C7B C12B 121.4(5)
C6B C7B C12B 122.2(4)
C8A C7A C6A 116.6(5)
C8A C7A C12A 121.7(5)
C6A C7A C12A 121.5(4)
C9B C8B C7B 122.0(5)
C9A C8A C7A 122.3(5)
C10B C9B C8B 120.1(5)
C10A C9A C8A 119.6(5)
C9B C10B C11B 121.2(5)
C9A C10A C11A 121.9(5)
C10B C11B C6B 117.6(4)
C10B C11B C13B 120.4(5)
C6B C11B C13B 122.0(4)
C6A C11A C10A 117.5(5)
C6A C11A C13A 121.3(4)
C10A C11A C13A 121.1(5)
C1B N2B C3B 110.8(4)
C1B N2B C14B 127.6(4)
C3B N2B C14B 121.6(4)
C1A N2A C3A 110.5(4)
C1A N2A C14A 127.1(4)
C3A N2A C14A 122.4(4)
C1B N1B C2B 109.4(4)
C1B N1B C4B 119.0(4)
C2B N1B C4B 131.6(4)
C1A N1A C2A 109.6(4)
C1A N1A C4A 118.3(3)
C2A N1A C4A 132.0(4)
C4B N3B C6B 126.6(4)
C4B N3B Ni1B 116.7(3)
C6B N3B Ni1B 116.5(3)
C4A N3A C6A 127.4(4)
C4A N3A Ni1A 116.6(3)
C6A N3A Ni1A 116.0(2)
C1B Ni1B N3B 80.30(17)
C1B Ni1B Br1B 105.56(13)
N3B Ni1B Br1B 113.20(10)
C1B Ni1B Br2B 120.65(14)
N3B Ni1B Br2B 110.71(10)
Br1B Ni1B Br2B 119.90(3)
C1A Ni1A N3A 80.04(16)
C1A Ni1A Br1A 109.65(14)
N3A Ni1A Br1A 115.55(10)
C1A Ni1A Br2A 114.20(14)
N3A Ni1A Br2A 109.22(10)
Br1A Ni1A Br2A 121.06(3)

loop_
_geom_bond_atom_site_label_1
_geom_bond_atom_site_label_2
_geom_bond_distance
C1B N2B 1.338(6)
C1B N1B 1.370(6)
C1B Ni1B 1.940(4)
C1A N2A 1.342(5)
C1A N1A 1.367(6)
C1A Ni1A 1.938(4)
C1S Cl1S 1.763(5)
C1S Cl2S 1.766(5)
C3B C2B 1.318(7)
C3B N2B 1.398(6)
C3A C2A 1.314(7)
C3A N2A 1.399(6)
C2B N1B 1.415(5)
C2A N1A 1.400(6)
C14B C15B 1.382(7)
C14B C19B 1.398(6)
C14B N2B 1.453(6)
C14A C19A 1.395(7)
C14A C15A 1.399(7)
C14A N2A 1.446(6)
C15B C16B 1.384(7)
C15B C20B 1.520(7)
C19A C18A 1.390(7)
C19A C22A 1.504(7)
C16B C17B 1.406(7)
C18A C17A 1.381(7)
C17B C18B 1.383(7)
C17B C21B 1.496(7)
C17A C16A 1.400(6)
C17A C21A 1.495(7)
C18B C19B 1.408(7)
C16A C15A 1.393(7)
C19B C22B 1.502(7)
C15A C20A 1.500(7)
C4B N3B 1.283(5)
C4B N1B 1.443(6)
C4B C5B 1.523(6)
C4A N3A 1.283(5)
C4A N1A 1.437(5)
C4A C5A 1.529(6)
C5B C23B 1.533(7)
C5B C25B 1.556(6)
C5B C24B 1.556(6)
C5A C25A 1.527(6)
C5A C23A 1.535(6)
C5A C24A 1.550(6)
C6B C11B 1.403(6)
C6B C7B 1.414(6)
C6B N3B 1.443(5)
C6A C11A 1.403(6)
C6A C7A 1.409(6)
C6A N3A 1.448(5)
C7B C8B 1.401(7)
C7B C12B 1.501(7)
C7A C8A 1.405(7)
C7A C12A 1.504(7)
C8B C9B 1.379(8)
C8A C9A 1.377(8)
C9B C10B 1.378(7)
C9A C10A 1.362(8)
C10B C11B 1.398(6)
C10A C11A 1.405(7)
C11B C13B 1.496(7)
C11A C13A 1.489(7)
Br1B Ni1B 2.3735(7)
Br1A Ni1A 2.3484(8)
Br2B Ni1B 2.3742(8)
Br2A Ni1A 2.3788(8)
N3B Ni1B 2.050(4)
N3A Ni1A 2.045(4)
